data_7058614
loop_
_publ_author_name
'Wang, Wen-Min'
'Zhang, Li'
'Li, Xian-Zhen'
'He, Li-Yuan'
'Wang, Xin-Xin'
'Shi, Ying'
'Wang, Jie'
'Dong, Jie'
'Wu, Zhi-Lei'

_publ_section_title
;
 Structures, fluorescence properties and magnetic properties of a series
 of rhombus-shaped LnIII4 clusters: magnetocaloric effect and
 single-molecule-magnet behavior
;
_journal_issue 33
_journal_name_full 'New Journal of Chemistry'
_journal_page_first 12941
_journal_paper_doi 10.1039/C9NJ02872B
_journal_volume 43
_journal_year 2019
_chemical_formula_moiety 'C128 H120 Dy4 N12 O16, 2(C2 H3 N)'
_chemical_formula_sum 'C132 H126 Dy4 N14 O16'
_chemical_formula_weight 2814.46
_space_group_crystal_system triclinic
_space_group_IT_number 2
_space_group_name_Hall '-P 1'
_space_group_name_H-M_alt 'P -1'
_symmetry_space_group_name_Hall '-P 1'
_symmetry_space_group_name_H-M 'P -1'
_atom_sites_solution_hydrogens geom
_audit_creation_date 2019-06-01
_audit_creation_method
;
Olex2 1.2
(compiled 2018.05.29 svn.r3508 for OlexSys, GUI svn.r5506)
;
_audit_update_record
;
2019-06-01 deposited with the CCDC.    2019-07-11 downloaded from the CCDC.
;
_cell_angle_alpha 98.9580(10)
_cell_angle_beta 93.150(2)
_cell_angle_gamma 111.247(2)
_cell_formula_units_Z 1
_cell_length_a 12.8862(12)
_cell_length_b 15.3369(14)
_cell_length_c 16.6808(13)
_cell_measurement_reflns_used 10329
_cell_measurement_temperature 113(2)
_cell_measurement_theta_max 27.5
_cell_measurement_theta_min 3.1
_cell_volume 3012.8(5)
_computing_molecular_graphics 'Olex2 (Dolomanov et al., 2009)'
_computing_publication_material 'Olex2 (Dolomanov et al., 2009)'
_computing_structure_refinement 'XL (Sheldrick, 2008)'
_diffrn_ambient_temperature 113.15
_diffrn_measured_fraction_theta_full 0.991
_diffrn_measured_fraction_theta_max 0.979
_diffrn_measurement_device_type 'Bruker P4'
_diffrn_measurement_method '\w scans'
_diffrn_radiation_monochromator graphite
_diffrn_radiation_type MoK\a
_diffrn_radiation_wavelength 0.71073
_diffrn_reflns_av_R_equivalents 0.0294
_diffrn_reflns_av_unetI/netI 0.0254
_diffrn_reflns_Laue_measured_fraction_full 0.991
_diffrn_reflns_Laue_measured_fraction_max 0.979
_diffrn_reflns_limit_h_max 16
_diffrn_reflns_limit_h_min -16
_diffrn_reflns_limit_k_max 19
_diffrn_reflns_limit_k_min -19
_diffrn_reflns_limit_l_max 21
_diffrn_reflns_limit_l_min -21
_diffrn_reflns_number 38864
_diffrn_reflns_point_group_measured_fraction_full 0.991
_diffrn_reflns_point_group_measured_fraction_max 0.979
_diffrn_reflns_theta_full 25.242
_diffrn_reflns_theta_max 27.577
_diffrn_reflns_theta_min 3.005
_exptl_absorpt_coefficient_mu 2.522
_exptl_absorpt_correction_type none
_exptl_crystal_colour Colorless
_exptl_crystal_density_diffrn 1.551
_exptl_crystal_density_method "'not measured'"
_exptl_crystal_description Prism
_exptl_crystal_F_000 1408
_exptl_crystal_size_max 0.2
_exptl_crystal_size_mid 0.18
_exptl_crystal_size_min 0.14
_refine_diff_density_max 1.945
_refine_diff_density_min -0.592
_refine_diff_density_rms 0.094
_refine_ls_extinction_method none
_refine_ls_goodness_of_fit_ref 1.068
_refine_ls_hydrogen_treatment constr
_refine_ls_matrix_type full
_refine_ls_number_parameters 756
_refine_ls_number_reflns 13636
_refine_ls_number_restraints 19
_refine_ls_restrained_S_all 1.071
_refine_ls_R_factor_all 0.0300
_refine_ls_R_factor_gt 0.0265
_refine_ls_shift/su_max 0.004
_refine_ls_shift/su_mean 0.000
_refine_ls_structure_factor_coef Fsqd
_refine_ls_weighting_details 'w=1/[\s^2^(Fo^2^)+(0.0453P)^2^+1.2088P] where P=(Fo^2^+2Fc^2^)/3'
_refine_ls_weighting_scheme calc
_refine_ls_wR_factor_gt 0.0724
_refine_ls_wR_factor_ref 0.0739
_reflns_Friedel_coverage 0.000
_reflns_number_gt 12166
_reflns_number_total 13636
_reflns_threshold_expression 'I > 2\s(I)'
_cod_data_source_file c9nj02872b2.cif
_cod_data_source_block 5
_cod_depositor_comments 'Adding full bibliography for 7058609--7058615.cif.'
_cod_database_code 7058614
_shelx_shelxl_version_number 2016/6
_shelx_space_group_comment
;
The symmetry employed for this shelxl refinement is uniquely defined
by the following loop, which should always be used as a source of
symmetry information in preference to the above space-group names.
They are only intended as comments.
;
_shelx_estimated_absorpt_t_max 0.719
_shelx_estimated_absorpt_t_min 0.632
_olex2_refinement_description
;
1. Fixed Uiso
 At 1.2 times of:
  All C(H) groups, All C(H,H) groups, All O(H) groups
 At 1.5 times of:
  All C(H,H,H) groups
2. Rigid bond restraints
 C14, C13
 with sigma for 1-2 distances of 0.01 and sigma for 1-3 distances of 0.02
3. Uiso/Uaniso restraints and constraints
Uanis(C55) \\sim Ueq: with sigma of 0.01 and sigma for terminal atoms of 0.02
Uanis(C13) \\sim Ueq, Uanis(C14) \\sim Ueq: with sigma of 0.01 and sigma for
terminal atoms of 0.02
4.a Ternary CH refined with riding coordinates:
 O8(H8)
4.b Secondary CH2 refined with riding coordinates:
 C17(H17A,H17B), C35(H35A,H35B), C53(H53A,H53B)
4.c Aromatic/amide H refined with riding coordinates:
 C1(H1), C2(H2), C3(H3), C6(H6), C7(H7), C10(H10), C12(H12), C13(H13),
 C15(H15), C16(H16), C19(H19), C20(H20), C21(H21), C24(H24), C25(H25), C28(H28),
  C30(H30), C31(H31), C33(H33), C34(H34), C37(H37), C38(H38), C39(H39),
 C42(H42), C43(H43), C46(H46), C48(H48), C49(H49), C51(H51), C52(H52), C57(H57),
  C62(H62)
4.d Idealised Me refined as rotating group:
 C18(H18A,H18B,H18C), C36(H36A,H36B,H36C), C54(H54A,H54B,H54C), C55(H55A,H55B,
 H55C), C59(H59A,H59B,H59C), C60(H60A,H60B,H60C), C64(H64A,H64B,H64C), C65(H65A,
 H65B,H65C)
;
_olex2_submission_special_instructions 'No special instructions were received'

loop_
_space_group_symop_operation_xyz
'x, y, z'
'-x, -y, -z'

loop_
_atom_site_label
_atom_site_type_symbol
_atom_site_fract_x
_atom_site_fract_y
_atom_site_fract_z
_atom_site_U_iso_or_equiv
_atom_site_adp_type
_atom_site_occupancy
_atom_site_site_symmetry_order
_atom_site_calc_flag
_atom_site_refinement_flags_posn
_atom_site_refinement_flags_adp
Dy1 Dy 0.53242(2) 0.41970(2) 0.06554(2) 0.02165(4) Uani 1 1 d . .
Dy2 Dy 0.28338(2) 0.33712(2) -0.10329(2) 0.02343(4) Uani 1 1 d . .
O1 O 0.55295(15) 0.56776(12) 0.15167(10) 0.0273(4) Uani 1 1 d . .
O2 O 0.72371(16) 0.51544(12) 0.12425(11) 0.0291(4) Uani 1 1 d . .
O3 O 0.42187(15) 0.29074(12) -0.03962(10) 0.0252(3) Uani 1 1 d . .
O4 O 0.56207(16) 0.30399(13) 0.12293(12) 0.0332(4) Uani 1 1 d . .
O5 O 0.38240(16) 0.35770(13) 0.13878(11) 0.0317(4) Uani 1 1 d . .
O6 O 0.16541(16) 0.18213(13) -0.10702(12) 0.0327(4) Uani 1 1 d . .
O7 O 0.15829(16) 0.34530(13) -0.01070(12) 0.0328(4) Uani 1 1 d . .
O8 O 0.38875(15) 0.45570(12) 0.00619(10) 0.0235(3) Uani 1 1 d . .
H8 H 0.341085 0.470960 0.047170 0.028 Uiso 1 1 calc R .
N1 N 0.67232(19) 0.74647(15) 0.23048(13) 0.0288(4) Uani 1 1 d . .
N2 N 0.3582(2) 0.7523(2) 0.37728(15) 0.0429(6) Uani 1 1 d . .
N3 N 0.8847(2) 0.67894(17) 0.20184(14) 0.0355(5) Uani 1 1 d . .
N4 N 1.0728(2) 0.49875(18) 0.32683(16) 0.0401(6) Uani 1 1 d . .
N5 N 0.64787(18) 0.36155(15) -0.03252(12) 0.0256(4) Uani 1 1 d . .
N6 N 0.6361(2) 0.07619(16) -0.21262(14) 0.0330(5) Uani 1 1 d . .
C1 C 0.7316(3) 0.8337(2) 0.27049(18) 0.0405(7) Uani 1 1 d . .
H1 H 0.806378 0.863759 0.259116 0.049 Uiso 1 1 calc R .
C2 C 0.6899(3) 0.8842(2) 0.32879(19) 0.0452(7) Uani 1 1 d . .
H2 H 0.736267 0.946369 0.356825 0.054 Uiso 1 1 calc R .
C3 C 0.5834(3) 0.8438(2) 0.34476(17) 0.0396(7) Uani 1 1 d . .
H3 H 0.554101 0.878016 0.383626 0.048 Uiso 1 1 calc R .
C4 C 0.5153(3) 0.75096(19) 0.30398(15) 0.0323(6) Uani 1 1 d . .
C5 C 0.4038(3) 0.7028(2) 0.31861(16) 0.0354(6) Uani 1 1 d . .
C6 C 0.3434(3) 0.6128(2) 0.27499(17) 0.0349(6) Uani 1 1 d . .
H6 H 0.267738 0.581210 0.283802 0.042 Uiso 1 1 calc R .
C7 C 0.3916(2) 0.5662(2) 0.21729(16) 0.0316(6) Uani 1 1 d . .
H7 H 0.347566 0.504097 0.187806 0.038 Uiso 1 1 calc R .
C8 C 0.5009(2) 0.60881(18) 0.20293(14) 0.0264(5) Uani 1 1 d . .
C9 C 0.5644(2) 0.70396(18) 0.24675(15) 0.0280(5) Uani 1 1 d . .
C10 C 0.3244(3) 0.7166(2) 0.43764(18) 0.0438(7) Uani 1 1 d . .
H10 H 0.332432 0.658780 0.443806 0.053 Uiso 1 1 calc R .
C11 C 0.2724(3) 0.7607(3) 0.49987(19) 0.0496(8) Uani 1 1 d . .
C12 C 0.2549(4) 0.7292(3) 0.5727(2) 0.0678(11) Uani 1 1 d . .
H12 H 0.273744 0.677158 0.582698 0.081 Uiso 1 1 calc R .
C13 C 0.2079(4) 0.7758(4) 0.6330(2) 0.0708(12) Uani 1 1 d . U
H13 H 0.201035 0.757093 0.684813 0.085 Uiso 1 1 calc R .
C14 C 0.1728(3) 0.8461(3) 0.6183(3) 0.0614(10) Uani 1 1 d . U
C15 C 0.1899(3) 0.8758(3) 0.5462(2) 0.0609(10) Uani 1 1 d . .
H15 H 0.166379 0.925107 0.535029 0.073 Uiso 1 1 calc R .
C16 C 0.2412(3) 0.8358(3) 0.4881(2) 0.0540(9) Uani 1 1 d . .
H16 H 0.255163 0.860396 0.439252 0.065 Uiso 1 1 calc R .
C17 C 0.1167(4) 0.8888(3) 0.6836(3) 0.0771(14) Uani 1 1 d . .
H17A H 0.173377 0.924948 0.731339 0.093 Uiso 1 1 calc R .
H17B H 0.090334 0.934335 0.661367 0.093 Uiso 1 1 calc R .
C18 C 0.0214(4) 0.8177(3) 0.7112(3) 0.0838(15) Uani 1 1 d . .
H18A H -0.035633 0.781968 0.664515 0.126 Uiso 1 1 calc GR .
H18B H -0.010883 0.849965 0.752195 0.126 Uiso 1 1 calc GR .
H18C H 0.047244 0.773756 0.735438 0.126 Uiso 1 1 calc GR .
C19 C 0.9647(3) 0.7573(2) 0.2393(2) 0.0441(7) Uani 1 1 d . .
H19 H 0.959688 0.816078 0.232349 0.053 Uiso 1 1 calc R .
C20 C 1.0581(3) 0.7606(2) 0.2894(2) 0.0435(7) Uani 1 1 d . .
H20 H 1.113655 0.820130 0.315299 0.052 Uiso 1 1 calc R .
C21 C 1.0682(3) 0.6787(2) 0.30026(19) 0.0420(7) Uani 1 1 d . .
H21 H 1.130932 0.679940 0.333755 0.050 Uiso 1 1 calc R .
C22 C 0.9841(2) 0.5904(2) 0.26120(17) 0.0344(6) Uani 1 1 d . .
C23 C 0.9839(2) 0.5001(2) 0.27262(17) 0.0354(6) Uani 1 1 d . .
C24 C 0.9013(3) 0.4197(2) 0.23016(17) 0.0355(6) Uani 1 1 d . .
H24 H 0.902712 0.359705 0.236671 0.043 Uiso 1 1 calc R .
C25 C 0.8139(2) 0.4215(2) 0.17706(17) 0.0323(6) Uani 1 1 d . .
H25 H 0.760038 0.363692 0.146509 0.039 Uiso 1 1 calc R .
C26 C 0.8062(2) 0.50842(18) 0.16920(15) 0.0275(5) Uani 1 1 d . .
C27 C 0.8944(2) 0.59356(19) 0.21138(16) 0.0308(5) Uani 1 1 d . .
C28 C 1.0466(3) 0.4472(2) 0.38013(19) 0.0396(6) Uani 1 1 d . .
H28 H 0.969328 0.412231 0.382178 0.047 Uiso 1 1 calc R .
C29 C 1.1290(3) 0.4386(2) 0.43903(19) 0.0405(7) Uani 1 1 d . .
C30 C 1.0959(3) 0.4115(3) 0.51182(19) 0.0464(7) Uani 1 1 d . .
H30 H 1.019160 0.391872 0.520338 0.056 Uiso 1 1 calc R .
C31 C 1.1759(3) 0.4130(3) 0.5728(2) 0.0522(9) Uani 1 1 d . .
H31 H 1.152904 0.395979 0.623259 0.063 Uiso 1 1 calc R .
C32 C 1.2879(3) 0.4387(2) 0.56115(19) 0.0458(7) Uani 1 1 d . .
C33 C 1.3189(3) 0.4612(3) 0.4868(2) 0.0546(9) Uani 1 1 d . .
H33 H 1.394902 0.477044 0.476913 0.066 Uiso 1 1 calc R .
C34 C 1.2395(3) 0.4608(3) 0.4255(2) 0.0503(8) Uani 1 1 d . .
H34 H 1.261981 0.475896 0.374451 0.060 Uiso 1 1 calc R .
C35 C 1.3738(4) 0.4453(3) 0.6299(2) 0.0599(10) Uani 1 1 d . .
H35A H 1.335758 0.404780 0.668496 0.072 Uiso 1 1 calc R .
H35B H 1.429231 0.420621 0.607024 0.072 Uiso 1 1 calc R .
C36 C 1.4332(4) 0.5445(3) 0.6748(3) 0.0787(14) Uani 1 1 d . .
H36A H 1.474548 0.584148 0.637474 0.118 Uiso 1 1 calc GR .
H36B H 1.485796 0.545322 0.719888 0.118 Uiso 1 1 calc GR .
H36C H 1.378492 0.569657 0.696703 0.118 Uiso 1 1 calc GR .
C37 C 0.7569(2) 0.40099(19) -0.03660(16) 0.0301(5) Uani 1 1 d . .
H37 H 0.797013 0.463669 -0.006686 0.036 Uiso 1 1 calc R .
C38 C 0.8164(2) 0.3547(2) -0.08306(18) 0.0370(6) Uani 1 1 d . .
H38 H 0.894420 0.386089 -0.085130 0.044 Uiso 1 1 calc R .
C39 C 0.7599(2) 0.2635(2) -0.12529(17) 0.0345(6) Uani 1 1 d . .
H39 H 0.798917 0.230581 -0.156014 0.041 Uiso 1 1 calc R .
C40 C 0.6433(2) 0.21880(18) -0.12286(15) 0.0287(5) Uani 1 1 d . .
C41 C 0.5777(2) 0.12497(18) -0.16672(16) 0.0293(5) Uani 1 1 d . .
C42 C 0.4650(2) 0.08734(18) -0.15985(16) 0.0309(5) Uani 1 1 d . .
H42 H 0.422178 0.023466 -0.185932 0.037 Uiso 1 1 calc R .
C43 C 0.4109(2) 0.14081(18) -0.11513(16) 0.0281(5) Uani 1 1 d . .
H43 H 0.332807 0.112452 -0.111663 0.034 Uiso 1 1 calc R .
C44 C 0.4706(2) 0.23422(17) -0.07625(14) 0.0253(5) Uani 1 1 d . .
C45 C 0.5896(2) 0.27174(17) -0.07694(14) 0.0247(5) Uani 1 1 d . .
C46 C 0.5868(3) 0.01918(19) -0.27973(17) 0.0355(6) Uani 1 1 d . .
H46 H 0.512655 0.012217 -0.298264 0.043 Uiso 1 1 calc R .
C47 C 0.6409(3) -0.0355(2) -0.32874(17) 0.0365(6) Uani 1 1 d . .
C48 C 0.7516(3) -0.0236(2) -0.3078(2) 0.0437(7) Uani 1 1 d . .
H48 H 0.793370 0.020031 -0.259782 0.052 Uiso 1 1 calc R .
C49 C 0.8015(3) -0.0748(2) -0.3562(2) 0.0545(9) Uani 1 1 d . .
H49 H 0.877863 -0.065051 -0.342114 0.065 Uiso 1 1 calc R .
C50 C 0.7396(4) -0.1417(2) -0.4266(2) 0.0533(9) Uani 1 1 d . .
C51 C 0.6297(4) -0.1547(3) -0.4455(2) 0.0555(9) Uani 1 1 d . .
H51 H 0.586564 -0.200750 -0.491721 0.067 Uiso 1 1 calc R .
C52 C 0.5805(3) -0.1016(2) -0.39807(19) 0.0488(8) Uani 1 1 d . .
H52 H 0.504695 -0.110491 -0.413081 0.059 Uiso 1 1 calc R .
C53 C 0.7951(5) -0.1980(3) -0.4798(3) 0.0773(13) Uani 1 1 d . .
H53A H 0.818133 -0.237652 -0.446687 0.093 Uiso 1 1 calc R .
H53B H 0.738927 -0.241592 -0.525386 0.093 Uiso 1 1 calc R .
C54 C 0.8958(4) -0.1379(3) -0.5148(3) 0.0749(13) Uani 1 1 d . .
H54A H 0.873784 -0.099227 -0.548687 0.112 Uiso 1 1 calc GR .
H54B H 0.926004 -0.179288 -0.548372 0.112 Uiso 1 1 calc GR .
H54C H 0.953244 -0.096012 -0.470196 0.112 Uiso 1 1 calc GR .
C55 C 0.5677(4) 0.1772(4) 0.1834(5) 0.114(2) Uani 1 1 d . U
H55A H 0.595059 0.152691 0.134651 0.171 Uiso 1 1 calc GR .
H55B H 0.514711 0.123870 0.203913 0.171 Uiso 1 1 calc GR .
H55C H 0.631111 0.213470 0.225743 0.171 Uiso 1 1 calc GR .
C56 C 0.5095(3) 0.2414(2) 0.1618(3) 0.0566(10) Uani 1 1 d . .
C57 C 0.4049(3) 0.2292(3) 0.1866(3) 0.0757(14) Uani 1 1 d . .
H57 H 0.370559 0.177446 0.213403 0.091 Uiso 1 1 calc R .
C58 C 0.3471(3) 0.2886(2) 0.1746(2) 0.0469(8) Uani 1 1 d . .
C59 C 0.2353(4) 0.2695(3) 0.2062(3) 0.0743(13) Uani 1 1 d . .
H59A H 0.232118 0.329624 0.233715 0.111 Uiso 1 1 calc GR .
H59B H 0.225894 0.226201 0.245056 0.111 Uiso 1 1 calc GR .
H59C H 0.175244 0.240281 0.160431 0.111 Uiso 1 1 calc GR .
C60 C 0.0187(3) 0.0349(2) -0.1062(3) 0.0534(9) Uani 1 1 d . .
H60A H -0.004046 0.021623 -0.165254 0.080 Uiso 1 1 calc GR .
H60B H -0.047675 0.010275 -0.078032 0.080 Uiso 1 1 calc GR .
H60C H 0.070698 0.003746 -0.094552 0.080 Uiso 1 1 calc GR .
C61 C 0.0763(2) 0.1417(2) -0.07639(19) 0.0373(6) Uani 1 1 d . .
C62 C 0.0297(3) 0.1880(2) -0.0196(2) 0.0472(8) Uani 1 1 d . .
H62 H -0.036805 0.150276 -0.000310 0.057 Uiso 1 1 calc R .
C63 C 0.0732(2) 0.2864(2) 0.01158(19) 0.0373(6) Uani 1 1 d . .
C64 C 0.0156(3) 0.3264(3) 0.0756(2) 0.0517(8) Uani 1 1 d . .
H64A H 0.069955 0.362622 0.123740 0.078 Uiso 1 1 calc GR .
H64B H -0.045230 0.274086 0.091398 0.078 Uiso 1 1 calc GR .
H64C H -0.015358 0.368578 0.053320 0.078 Uiso 1 1 calc GR .
N7 N 0.7821(5) 0.1043(5) 1.1021(6) 0.133(3) Uani 1 1 d . .
C65 C 0.6818(7) 0.0003(8) 0.9671(5) 0.172(4) Uani 1 1 d . .
H65A H 0.702485 -0.055752 0.959940 0.257 Uiso 1 1 calc GR .
H65B H 0.704348 0.034389 0.922048 0.257 Uiso 1 1 calc GR .
H65C H 0.600488 -0.020063 0.967468 0.257 Uiso 1 1 calc GR .
C66 C 0.7374(6) 0.0617(7) 1.0428(6) 0.115(3) Uani 1 1 d . .

loop_
_atom_site_aniso_label
_atom_site_aniso_U_11
_atom_site_aniso_U_22
_atom_site_aniso_U_33
_atom_site_aniso_U_23
_atom_site_aniso_U_13
_atom_site_aniso_U_12
Dy1 0.02845(7) 0.02149(6) 0.02002(6) 0.00573(4) 0.00177(5) 0.01467(5)
Dy2 0.02731(7) 0.02265(6) 0.02377(6) 0.00474(4) 0.00115(5) 0.01356(5)
O1 0.0346(10) 0.0258(8) 0.0242(8) 0.0035(7) 0.0053(7) 0.0149(7)
O2 0.0340(10) 0.0268(9) 0.0300(9) 0.0054(7) -0.0019(8) 0.0162(8)
O3 0.0300(9) 0.0247(8) 0.0271(8) 0.0056(7) 0.0029(7) 0.0171(7)
O4 0.0373(11) 0.0301(9) 0.0386(10) 0.0140(8) 0.0020(8) 0.0175(8)
O5 0.0386(11) 0.0329(9) 0.0313(9) 0.0129(8) 0.0095(8) 0.0190(8)
O6 0.0343(10) 0.0262(9) 0.0381(10) 0.0047(8) 0.0045(8) 0.0124(8)
O7 0.0337(10) 0.0316(9) 0.0367(10) 0.0059(8) 0.0076(8) 0.0160(8)
O8 0.0297(9) 0.0253(8) 0.0217(8) 0.0063(6) 0.0034(7) 0.0169(7)
N1 0.0366(12) 0.0283(10) 0.0242(10) 0.0026(8) 0.0017(9) 0.0165(9)
N2 0.0567(17) 0.0514(15) 0.0328(13) 0.0051(11) 0.0129(12) 0.0348(13)
N3 0.0368(13) 0.0369(12) 0.0315(12) 0.0051(10) -0.0014(10) 0.0135(10)
N4 0.0401(14) 0.0430(13) 0.0406(13) 0.0070(11) -0.0050(11) 0.0214(11)
N5 0.0316(11) 0.0268(10) 0.0231(10) 0.0048(8) 0.0016(8) 0.0166(9)
N6 0.0439(13) 0.0272(11) 0.0342(12) 0.0049(9) 0.0095(10) 0.0204(10)
C1 0.0455(17) 0.0367(15) 0.0362(15) 0.0003(12) 0.0004(13) 0.0150(13)
C2 0.062(2) 0.0345(15) 0.0357(15) -0.0064(12) 0.0004(15) 0.0201(14)
C3 0.062(2) 0.0371(15) 0.0263(13) 0.0017(11) 0.0047(13) 0.0280(15)
C4 0.0471(16) 0.0365(14) 0.0221(12) 0.0061(10) 0.0037(11) 0.0260(13)
C5 0.0500(17) 0.0421(15) 0.0272(13) 0.0085(11) 0.0091(12) 0.0311(14)
C6 0.0385(15) 0.0422(15) 0.0324(14) 0.0113(12) 0.0097(12) 0.0226(13)
C7 0.0405(15) 0.0354(13) 0.0259(12) 0.0072(10) 0.0065(11) 0.0217(12)
C8 0.0368(14) 0.0298(12) 0.0191(11) 0.0061(9) 0.0020(10) 0.0198(11)
C9 0.0378(14) 0.0322(13) 0.0204(11) 0.0061(10) 0.0015(10) 0.0206(11)
C10 0.0503(19) 0.0542(19) 0.0335(15) 0.0060(13) 0.0059(14) 0.0283(16)
C11 0.0461(18) 0.065(2) 0.0310(15) -0.0013(14) 0.0078(14) 0.0176(16)
C12 0.078(3) 0.083(3) 0.052(2) 0.019(2) 0.025(2) 0.036(2)
C13 0.069(3) 0.100(3) 0.045(2) 0.021(2) 0.0247(19) 0.030(2)
C14 0.058(2) 0.055(2) 0.063(2) -0.0040(18) 0.0142(19) 0.0172(18)
C15 0.061(2) 0.056(2) 0.059(2) -0.0082(17) 0.0191(19) 0.0208(18)
C16 0.054(2) 0.057(2) 0.0474(19) -0.0132(16) 0.0078(16) 0.0257(17)
C17 0.085(3) 0.063(3) 0.074(3) -0.008(2) 0.033(3) 0.022(2)
C18 0.091(3) 0.063(3) 0.096(3) 0.002(2) 0.054(3) 0.026(2)
C19 0.0447(18) 0.0361(15) 0.0496(18) 0.0061(13) -0.0064(14) 0.0156(13)
C20 0.0403(17) 0.0380(15) 0.0477(17) 0.0066(13) -0.0087(14) 0.0121(13)
C21 0.0379(16) 0.0452(17) 0.0411(16) 0.0080(13) -0.0064(13) 0.0152(13)
C22 0.0371(15) 0.0368(14) 0.0326(14) 0.0071(11) 0.0027(12) 0.0177(12)
C23 0.0369(15) 0.0405(15) 0.0365(14) 0.0082(12) 0.0018(12) 0.0236(13)
C24 0.0419(16) 0.0363(14) 0.0362(14) 0.0076(11) 0.0009(12) 0.0239(13)
C25 0.0355(15) 0.0316(13) 0.0323(13) 0.0032(10) -0.0031(11) 0.0180(11)
C26 0.0316(13) 0.0322(13) 0.0220(11) 0.0044(9) 0.0006(10) 0.0164(11)
C27 0.0369(15) 0.0320(13) 0.0256(12) 0.0071(10) 0.0039(11) 0.0147(11)
C28 0.0396(16) 0.0407(15) 0.0408(16) 0.0034(13) 0.0008(13) 0.0202(13)
C29 0.0490(18) 0.0376(15) 0.0387(15) 0.0059(12) -0.0007(13) 0.0221(13)
C30 0.055(2) 0.0566(19) 0.0412(16) 0.0123(14) 0.0108(15) 0.0344(17)
C31 0.073(2) 0.067(2) 0.0345(16) 0.0134(15) 0.0086(16) 0.044(2)
C32 0.059(2) 0.0466(17) 0.0388(16) 0.0097(13) -0.0048(15) 0.0286(16)
C33 0.0465(19) 0.067(2) 0.055(2) 0.0241(18) -0.0017(16) 0.0231(17)
C34 0.055(2) 0.061(2) 0.0428(17) 0.0213(15) 0.0027(15) 0.0262(17)
C35 0.072(3) 0.067(2) 0.050(2) 0.0185(18) -0.0124(18) 0.037(2)
C36 0.105(4) 0.078(3) 0.052(2) 0.002(2) -0.034(2) 0.044(3)
C37 0.0306(14) 0.0306(13) 0.0305(13) 0.0015(10) 0.0012(11) 0.0153(11)
C38 0.0325(15) 0.0401(15) 0.0392(15) 0.0014(12) 0.0046(12) 0.0172(12)
C39 0.0387(15) 0.0368(14) 0.0342(14) 0.0035(11) 0.0083(12) 0.0222(12)
C40 0.0369(14) 0.0285(12) 0.0268(12) 0.0067(10) 0.0045(11) 0.0188(11)
C41 0.0407(15) 0.0266(12) 0.0278(12) 0.0047(10) 0.0045(11) 0.0211(11)
C42 0.0415(15) 0.0226(11) 0.0320(13) 0.0045(10) 0.0030(11) 0.0164(11)
C43 0.0307(13) 0.0267(12) 0.0317(13) 0.0085(10) 0.0045(10) 0.0152(10)
C44 0.0347(13) 0.0253(11) 0.0233(11) 0.0075(9) 0.0039(10) 0.0186(10)
C45 0.0332(13) 0.0246(11) 0.0225(11) 0.0064(9) 0.0030(10) 0.0172(10)
C46 0.0486(17) 0.0330(13) 0.0314(13) 0.0078(11) 0.0064(12) 0.0220(13)
C47 0.0542(18) 0.0304(13) 0.0317(14) 0.0086(11) 0.0112(13) 0.0218(13)
C48 0.055(2) 0.0288(14) 0.0479(17) 0.0014(12) 0.0147(15) 0.0184(13)
C49 0.061(2) 0.0433(17) 0.067(2) 0.0026(16) 0.0208(18) 0.0292(16)
C50 0.085(3) 0.0362(16) 0.0486(18) 0.0047(14) 0.0264(19) 0.0327(17)
C51 0.087(3) 0.0451(18) 0.0374(17) -0.0013(14) 0.0079(18) 0.0318(19)
C52 0.068(2) 0.0442(17) 0.0371(16) 0.0018(13) 0.0046(15) 0.0273(16)
C53 0.115(4) 0.060(2) 0.073(3) -0.002(2) 0.033(3) 0.054(3)
C54 0.081(3) 0.091(3) 0.066(3) 0.000(2) 0.019(2) 0.054(3)
C55 0.077(3) 0.105(4) 0.224(7) 0.127(5) 0.055(4) 0.063(3)
C56 0.050(2) 0.0468(18) 0.091(3) 0.0432(19) 0.0139(19) 0.0268(16)
C57 0.063(2) 0.072(3) 0.125(4) 0.077(3) 0.040(3) 0.036(2)
C58 0.0470(18) 0.0509(18) 0.0563(19) 0.0317(16) 0.0199(16) 0.0234(15)
C59 0.064(3) 0.087(3) 0.105(3) 0.067(3) 0.045(2) 0.041(2)
C60 0.0479(19) 0.0307(15) 0.078(2) 0.0120(15) 0.0208(18) 0.0079(14)
C61 0.0368(15) 0.0288(13) 0.0472(16) 0.0111(12) 0.0048(13) 0.0120(12)
C62 0.0409(17) 0.0379(16) 0.065(2) 0.0149(15) 0.0217(16) 0.0134(13)
C63 0.0350(15) 0.0412(15) 0.0425(16) 0.0096(12) 0.0123(13) 0.0205(13)
C64 0.051(2) 0.0510(19) 0.061(2) 0.0112(16) 0.0278(17) 0.0258(16)
N7 0.070(4) 0.114(5) 0.242(9) 0.102(6) 0.055(5) 0.035(3)
C65 0.124(6) 0.290(12) 0.129(6) 0.149(8) 0.025(5) 0.066(7)
C66 0.063(4) 0.166(8) 0.155(8) 0.125(7) 0.034(4) 0.048(5)

loop_
_atom_type_symbol
_atom_type_description
_atom_type_scat_dispersion_real
_atom_type_scat_dispersion_imag
_atom_type_scat_source
C C 0.0033 0.0016 'International Tables Vol C Tables 4.2.6.8 and 6.1.1.4'
H H 0.0000 0.0000 'International Tables Vol C Tables 4.2.6.8 and 6.1.1.4'
Dy Dy -0.1892 4.4098 'International Tables Vol C Tables 4.2.6.8 and 6.1.1.4'
N N 0.0061 0.0033 'International Tables Vol C Tables 4.2.6.8 and 6.1.1.4'
O O 0.0106 0.0060 'International Tables Vol C Tables 4.2.6.8 and 6.1.1.4'

loop_
_geom_angle_atom_site_label_1
_geom_angle_atom_site_label_2
_geom_angle_atom_site_label_3
_geom_angle
_geom_angle_site_symmetry_1
_geom_angle_site_symmetry_3
Dy1 Dy1 Dy2 55.321(5) 2_665 .
Dy2 Dy1 Dy1 62.842(7) 2_665 2_665
Dy2 Dy1 Dy2 118.164(5) 2_665 .
O1 Dy1 Dy1 70.90(4) . 2_665
O1 Dy1 Dy2 111.78(4) . .
O1 Dy1 Dy2 41.21(4) . 2_665
O1 Dy1 O2 66.31(6) . .
O1 Dy1 N5 136.46(6) . .
O2 Dy1 Dy1 101.73(4) . 2_665
O2 Dy1 Dy2 41.67(4) . 2_665
O2 Dy1 Dy2 153.11(4) . .
O2 Dy1 N5 76.72(6) . .
O3 Dy1 Dy1 86.35(4) . 2_665
O3 Dy1 Dy2 143.18(4) . 2_665
O3 Dy1 Dy2 36.59(4) . .
O3 Dy1 O1 147.71(6) . .
O3 Dy1 O2 143.17(6) . .
O3 Dy1 N5 66.65(6) . .
O4 Dy1 Dy1 169.79(5) . 2_665
O4 Dy1 Dy2 116.61(5) . .
O4 Dy1 Dy2 124.78(5) . 2_665
O4 Dy1 O1 119.28(6) . .
O4 Dy1 O2 84.20(6) . .
O4 Dy1 O3 83.99(6) . .
O4 Dy1 O5 72.88(7) . .
O4 Dy1 O8 141.28(6) . .
O4 Dy1 O8 145.09(6) . 2_665
O4 Dy1 N5 77.00(7) . .
O5 Dy1 Dy1 109.28(4) . 2_665
O5 Dy1 Dy2 78.96(5) . .
O5 Dy1 Dy2 124.13(5) . 2_665
O5 Dy1 O1 83.01(6) . .
O5 Dy1 O2 125.63(6) . .
O5 Dy1 O3 83.33(6) . .
O5 Dy1 O8 141.41(6) . 2_665
O5 Dy1 N5 139.27(7) . .
O8 Dy1 Dy1 35.35(4) 2_665 2_665
O8 Dy1 Dy1 35.84(4) . 2_665
O8 Dy1 Dy2 40.20(4) 2_665 2_665
O8 Dy1 Dy2 84.13(4) 2_665 .
O8 Dy1 Dy2 34.16(4) . .
O8 Dy1 Dy2 91.51(4) . 2_665
O8 Dy1 O1 77.65(6) . .
O8 Dy1 O1 71.47(6) 2_665 .
O8 Dy1 O2 133.17(6) . .
O8 Dy1 O2 69.68(6) 2_665 .
O8 Dy1 O3 70.64(6) . .
O8 Dy1 O3 102.99(6) 2_665 .
O8 Dy1 O5 75.47(6) . .
O8 Dy1 O8 71.20(7) . 2_665
O8 Dy1 N5 74.79(6) 2_665 .
O8 Dy1 N5 116.12(6) . .
N5 Dy1 Dy1 96.13(5) . 2_665
N5 Dy1 Dy2 90.96(5) . .
N5 Dy1 Dy2 95.52(5) . 2_665
Dy1 Dy2 Dy1 61.835(4) 2_665 .
O1 Dy2 Dy1 42.32(4) 2_665 2_665
O1 Dy2 Dy1 70.57(4) 2_665 .
O1 Dy2 O2 67.86(6) 2_665 2_665
O1 Dy2 O3 78.85(6) 2_665 .
O1 Dy2 N1 66.92(7) 2_665 2_665
O1 Dy2 N3 107.67(7) 2_665 2_665
O2 Dy2 Dy1 42.65(4) 2_665 2_665
O2 Dy2 Dy1 101.69(4) 2_665 .
O2 Dy2 O3 134.59(6) 2_665 .
O2 Dy2 N1 110.06(7) 2_665 2_665
O2 Dy2 N3 65.72(7) 2_665 2_665
O3 Dy2 Dy1 91.99(4) . 2_665
O3 Dy2 Dy1 36.05(4) . .
O3 Dy2 N1 82.31(6) . 2_665
O3 Dy2 N3 157.77(7) . 2_665
O6 Dy2 Dy1 171.51(5) . 2_665
O6 Dy2 Dy1 111.92(5) . .
O6 Dy2 O1 143.36(6) . 2_665
O6 Dy2 O2 140.03(6) . 2_665
O6 Dy2 O3 84.40(6) . .
O6 Dy2 O7 74.38(7) . .
O6 Dy2 O8 130.65(6) . .
O6 Dy2 N1 78.76(7) . 2_665
O6 Dy2 N3 78.01(7) . 2_665
O7 Dy2 Dy1 92.92(5) . .
O7 Dy2 Dy1 99.59(5) . 2_665
O7 Dy2 O1 141.90(6) . 2_665
O7 Dy2 O2 83.15(6) . 2_665
O7 Dy2 O3 108.13(6) . .
O7 Dy2 O8 74.53(6) . .
O7 Dy2 N1 149.84(7) . 2_665
O7 Dy2 N3 80.23(7) . 2_665
O8 Dy2 Dy1 40.94(4) . 2_665
O8 Dy2 Dy1 34.28(4) . .
O8 Dy2 O1 73.02(6) . 2_665
O8 Dy2 O2 71.06(6) . 2_665
O8 Dy2 O3 70.22(6) . .
O8 Dy2 N1 134.91(7) . 2_665
O8 Dy2 N3 131.89(7) . 2_665
N1 Dy2 Dy1 108.43(5) 2_665 2_665
N1 Dy2 Dy1 109.84(5) 2_665 .
N1 Dy2 N3 81.02(7) 2_665 2_665
N3 Dy2 Dy1 166.15(5) 2_665 .
N3 Dy2 Dy1 107.19(5) 2_665 2_665
Dy2 O1 Dy1 96.48(6) 2_665 .
C8 O1 Dy1 143.16(16) . .
C8 O1 Dy2 119.69(15) . 2_665
Dy2 O2 Dy1 95.68(6) 2_665 .
C26 O2 Dy1 139.42(16) . .
C26 O2 Dy2 123.55(16) . 2_665
Dy1 O3 Dy2 107.36(6) . .
C44 O3 Dy1 117.85(15) . .
C44 O3 Dy2 126.46(15) . .
C56 O4 Dy1 137.5(2) . .
C58 O5 Dy1 136.2(2) . .
C61 O6 Dy2 135.43(17) . .
C63 O7 Dy2 135.68(18) . .
Dy1 O8 Dy1 108.80(7) . 2_665
Dy1 O8 H8 112.3 . .
Dy1 O8 H8 112.3 2_665 .
Dy2 O8 Dy1 111.56(6) . .
Dy2 O8 Dy1 98.86(6) . 2_665
Dy2 O8 H8 112.3 . .
C1 N1 Dy2 126.6(2) . 2_665
C1 N1 C9 118.0(2) . .
C9 N1 Dy2 113.66(16) . 2_665
C10 N2 C5 118.5(3) . .
C19 N3 Dy2 127.3(2) . 2_665
C19 N3 C27 117.2(2) . .
C27 N3 Dy2 115.37(17) . 2_665
C28 N4 C23 117.6(3) . .
C37 N5 Dy1 127.91(17) . .
C37 N5 C45 118.3(2) . .
C45 N5 Dy1 113.01(16) . .
C46 N6 C41 119.2(3) . .
N1 C1 H1 118.3 . .
N1 C1 C2 123.4(3) . .
C2 C1 H1 118.3 . .
C1 C2 H2 120.3 . .
C3 C2 C1 119.4(3) . .
C3 C2 H2 120.3 . .
C2 C3 H3 119.9 . .
C2 C3 C4 120.2(3) . .
C4 C3 H3 119.9 . .
C3 C4 C5 123.7(3) . .
C3 C4 C9 117.0(3) . .
C5 C4 C9 119.3(3) . .
C4 C5 N2 117.4(3) . .
C6 C5 N2 123.0(3) . .
C6 C5 C4 119.5(2) . .
C5 C6 H6 119.4 . .
C5 C6 C7 121.3(3) . .
C7 C6 H6 119.4 . .
C6 C7 H7 119.3 . .
C8 C7 C6 121.4(3) . .
C8 C7 H7 119.3 . .
O1 C8 C7 124.5(2) . .
O1 C8 C9 117.5(2) . .
C7 C8 C9 117.9(2) . .
N1 C9 C4 122.1(2) . .
N1 C9 C8 117.4(2) . .
C4 C9 C8 120.5(3) . .
N2 C10 H10 118.8 . .
N2 C10 C11 122.5(3) . .
C11 C10 H10 118.8 . .
C12 C11 C10 120.6(4) . .
C12 C11 C16 117.8(3) . .
C16 C11 C10 121.7(3) . .
C11 C12 H12 120.4 . .
C11 C12 C13 119.2(4) . .
C13 C12 H12 120.4 . .
C12 C13 H13 119.1 . .
C14 C13 C12 121.7(4) . .
C14 C13 H13 119.1 . .
C13 C14 C17 119.1(4) . .
C15 C14 C13 118.2(4) . .
C15 C14 C17 122.7(4) . .
C14 C15 H15 119.3 . .
C14 C15 C16 121.4(4) . .
C16 C15 H15 119.3 . .
C11 C16 C15 121.5(4) . .
C11 C16 H16 119.2 . .
C15 C16 H16 119.2 . .
C14 C17 H17A 108.8 . .
C14 C17 H17B 108.8 . .
H17A C17 H17B 107.7 . .
C18 C17 C14 113.9(4) . .
C18 C17 H17A 108.8 . .
C18 C17 H17B 108.8 . .
C17 C18 H18A 109.5 . .
C17 C18 H18B 109.5 . .
C17 C18 H18C 109.5 . .
H18A C18 H18B 109.5 . .
H18A C18 H18C 109.5 . .
H18B C18 H18C 109.5 . .
N3 C19 H19 117.9 . .
N3 C19 C20 124.2(3) . .
C20 C19 H19 117.9 . .
C19 C20 H20 120.2 . .
C21 C20 C19 119.5(3) . .
C21 C20 H20 120.2 . .
C20 C21 H21 120.3 . .
C20 C21 C22 119.4(3) . .
C22 C21 H21 120.3 . .
C21 C22 C23 123.5(3) . .
C27 C22 C21 117.5(3) . .
C27 C22 C23 119.0(3) . .
N4 C23 C22 118.0(3) . .
C24 C23 N4 123.2(3) . .
C24 C23 C22 118.8(3) . .
C23 C24 H24 118.6 . .
C23 C24 C25 122.9(3) . .
C25 C24 H24 118.6 . .
C24 C25 H25 120.0 . .
C26 C25 C24 120.0(3) . .
C26 C25 H25 120.0 . .
O2 C26 C25 123.4(2) . .
O2 C26 C27 118.9(2) . .
C25 C26 C27 117.6(2) . .
N3 C27 C22 122.3(2) . .
N3 C27 C26 116.2(2) . .
C22 C27 C26 121.5(2) . .
N4 C28 H28 118.3 . .
N4 C28 C29 123.4(3) . .
C29 C28 H28 118.3 . .
C30 C29 C28 118.8(3) . .
C34 C29 C28 121.8(3) . .
C34 C29 C30 119.4(3) . .
C29 C30 H30 120.1 . .
C29 C30 C31 119.8(3) . .
C31 C30 H30 120.1 . .
C30 C31 H31 119.4 . .
C32 C31 C30 121.3(3) . .
C32 C31 H31 119.4 . .
C31 C32 C35 120.2(3) . .
C33 C32 C31 118.3(3) . .
C33 C32 C35 121.4(3) . .
C32 C33 H33 119.6 . .
C32 C33 C34 120.8(3) . .
C34 C33 H33 119.6 . .
C29 C34 C33 120.3(3) . .
C29 C34 H34 119.8 . .
C33 C34 H34 119.8 . .
C32 C35 H35A 109.2 . .
C32 C35 H35B 109.2 . .
H35A C35 H35B 107.9 . .
C36 C35 C32 112.1(3) . .
C36 C35 H35A 109.2 . .
C36 C35 H35B 109.2 . .
C35 C36 H36A 109.5 . .
C35 C36 H36B 109.5 . .
C35 C36 H36C 109.5 . .
H36A C36 H36B 109.5 . .
H36A C36 H36C 109.5 . .
H36B C36 H36C 109.5 . .
N5 C37 H37 118.4 . .
N5 C37 C38 123.3(2) . .
C38 C37 H37 118.4 . .
C37 C38 H38 120.5 . .
C39 C38 C37 118.9(3) . .
C39 C38 H38 120.5 . .
C38 C39 H39 120.2 . .
C38 C39 C40 119.7(2) . .
C40 C39 H39 120.2 . .
C39 C40 C41 123.2(2) . .
C39 C40 C45 117.6(2) . .
C45 C40 C41 119.1(2) . .
N6 C41 C40 116.4(2) . .
C42 C41 N6 124.7(2) . .
C42 C41 C40 118.9(2) . .
C41 C42 H42 119.0 . .
C41 C42 C43 121.9(2) . .
C43 C42 H42 119.0 . .
C42 C43 H43 119.6 . .
C44 C43 C42 120.7(2) . .
C44 C43 H43 119.6 . .
O3 C44 C43 123.1(2) . .
O3 C44 C45 119.0(2) . .
C43 C44 C45 118.0(2) . .
N5 C45 C40 122.1(2) . .
N5 C45 C44 116.9(2) . .
C40 C45 C44 121.0(2) . .
N6 C46 H46 119.0 . .
N6 C46 C47 122.0(3) . .
C47 C46 H46 119.0 . .
C48 C47 C46 121.6(3) . .
C48 C47 C52 118.8(3) . .
C52 C47 C46 119.6(3) . .
C47 C48 H48 119.8 . .
C49 C48 C47 120.4(3) . .
C49 C48 H48 119.8 . .
C48 C49 H49 119.8 . .
C48 C49 C50 120.4(4) . .
C50 C49 H49 119.8 . .
C49 C50 C53 120.1(4) . .
C51 C50 C49 118.7(3) . .
C51 C50 C53 121.2(4) . .
C50 C51 H51 119.5 . .
C50 C51 C52 120.9(3) . .
C52 C51 H51 119.5 . .
C47 C52 H52 119.6 . .
C51 C52 C47 120.7(4) . .
C51 C52 H52 119.6 . .
C50 C53 H53A 108.6 . .
C50 C53 H53B 108.6 . .
H53A C53 H53B 107.6 . .
C54 C53 C50 114.6(3) . .
C54 C53 H53A 108.6 . .
C54 C53 H53B 108.6 . .
C53 C54 H54A 109.5 . .
C53 C54 H54B 109.5 . .
C53 C54 H54C 109.5 . .
H54A C54 H54B 109.5 . .
H54A C54 H54C 109.5 . .
H54B C54 H54C 109.5 . .
H55A C55 H55B 109.5 . .
H55A C55 H55C 109.5 . .
H55B C55 H55C 109.5 . .
C56 C55 H55A 109.5 . .
C56 C55 H55B 109.5 . .
C56 C55 H55C 109.5 . .
O4 C56 C55 116.0(3) . .
O4 C56 C57 124.7(3) . .
C57 C56 C55 119.3(3) . .
C56 C57 H57 118.1 . .
C56 C57 C58 123.9(3) . .
C58 C57 H57 118.1 . .
O5 C58 C57 124.1(3) . .
O5 C58 C59 117.0(3) . .
C57 C58 C59 118.9(3) . .
C58 C59 H59A 109.5 . .
C58 C59 H59B 109.5 . .
C58 C59 H59C 109.5 . .
H59A C59 H59B 109.5 . .
H59A C59 H59C 109.5 . .
H59B C59 H59C 109.5 . .
H60A C60 H60B 109.5 . .
H60A C60 H60C 109.5 . .
H60B C60 H60C 109.5 . .
C61 C60 H60A 109.5 . .
C61 C60 H60B 109.5 . .
C61 C60 H60C 109.5 . .
O6 C61 C60 115.8(3) . .
O6 C61 C62 124.8(3) . .
C62 C61 C60 119.5(3) . .
C61 C62 H62 117.4 . .
C61 C62 C63 125.1(3) . .
C63 C62 H62 117.4 . .
O7 C63 C62 124.2(3) . .
O7 C63 C64 116.6(3) . .
C62 C63 C64 119.2(3) . .
C63 C64 H64A 109.5 . .
C63 C64 H64B 109.5 . .
C63 C64 H64C 109.5 . .
H64A C64 H64B 109.5 . .
H64A C64 H64C 109.5 . .
H64B C64 H64C 109.5 . .
H65A C65 H65B 109.5 . .
H65A C65 H65C 109.5 . .
H65B C65 H65C 109.5 . .
C66 C65 H65A 109.5 . .
C66 C65 H65B 109.5 . .
C66 C65 H65C 109.5 . .
N7 C66 C65 175.4(10) . .

loop_
_geom_bond_atom_site_label_1
_geom_bond_atom_site_label_2
_geom_bond_distance
_geom_bond_site_symmetry_2
Dy1 Dy1 3.8097(3) 2_665
Dy1 Dy2 3.5537(3) 2_665
Dy1 Dy2 3.8450(3) .
Dy1 O1 2.4078(17) .
Dy1 O2 2.4197(19) .
Dy1 O3 2.3709(17) .
Dy1 O4 2.2786(17) .
Dy1 O5 2.3287(19) .
Dy1 O8 2.3567(16) 2_665
Dy1 O8 2.3285(16) .
Dy1 N5 2.541(2) .
Dy2 O1 2.3561(18) 2_665
Dy2 O2 2.3741(17) 2_665
Dy2 O3 2.4012(16) .
Dy2 O6 2.3000(18) .
Dy2 O7 2.3150(19) .
Dy2 O8 2.3215(17) .
Dy2 N1 2.507(2) 2_665
Dy2 N3 2.559(2) 2_665
O1 C8 1.333(3) .
O2 C26 1.313(3) .
O3 C44 1.338(3) .
O4 C56 1.254(4) .
O5 C58 1.250(3) .
O6 C61 1.269(3) .
O7 C63 1.260(3) .
O8 H8 1.0000 .
N1 C1 1.321(4) .
N1 C9 1.369(4) .
N2 C5 1.428(3) .
N2 C10 1.245(4) .
N3 C19 1.302(4) .
N3 C27 1.392(3) .
N4 C23 1.428(4) .
N4 C28 1.260(4) .
N5 C37 1.324(3) .
N5 C45 1.372(3) .
N6 C41 1.416(3) .
N6 C46 1.279(4) .
C1 H1 0.9500 .
C1 C2 1.399(4) .
C2 H2 0.9500 .
C2 C3 1.346(5) .
C3 H3 0.9500 .
C3 C4 1.410(4) .
C4 C5 1.412(4) .
C4 C9 1.419(3) .
C5 C6 1.374(4) .
C6 H6 0.9500 .
C6 C7 1.413(4) .
C7 H7 0.9500 .
C7 C8 1.374(4) .
C8 C9 1.439(4) .
C10 H10 0.9500 .
C10 C11 1.473(4) .
C11 C12 1.376(5) .
C11 C16 1.386(5) .
C12 H12 0.9500 .
C12 C13 1.431(6) .
C13 H13 0.9500 .
C13 C14 1.361(6) .
C14 C15 1.352(6) .
C14 C17 1.531(5) .
C15 H15 0.9500 .
C15 C16 1.389(5) .
C16 H16 0.9500 .
C17 H17A 0.9900 .
C17 H17B 0.9900 .
C17 C18 1.469(6) .
C18 H18A 0.9800 .
C18 H18B 0.9800 .
C18 H18C 0.9800 .
C19 H19 0.9500 .
C19 C20 1.408(4) .
C20 H20 0.9500 .
C20 C21 1.347(4) .
C21 H21 0.9500 .
C21 C22 1.420(4) .
C22 C23 1.427(4) .
C22 C27 1.405(4) .
C23 C24 1.359(4) .
C24 H24 0.9500 .
C24 C25 1.405(4) .
C25 H25 0.9500 .
C25 C26 1.397(4) .
C26 C27 1.429(4) .
C28 H28 0.9500 .
C28 C29 1.463(4) .
C29 C30 1.384(4) .
C29 C34 1.379(5) .
C30 H30 0.9500 .
C30 C31 1.399(5) .
C31 H31 0.9500 .
C31 C32 1.385(5) .
C32 C33 1.380(5) .
C32 C35 1.515(4) .
C33 H33 0.9500 .
C33 C34 1.404(5) .
C34 H34 0.9500 .
C35 H35A 0.9900 .
C35 H35B 0.9900 .
C35 C36 1.483(6) .
C36 H36A 0.9800 .
C36 H36B 0.9800 .
C36 H36C 0.9800 .
C37 H37 0.9500 .
C37 C38 1.407(4) .
C38 H38 0.9500 .
C38 C39 1.371(4) .
C39 H39 0.9500 .
C39 C40 1.413(4) .
C40 C41 1.430(4) .
C40 C45 1.413(3) .
C41 C42 1.373(4) .
C42 H42 0.9500 .
C42 C43 1.413(3) .
C43 H43 0.9500 .
C43 C44 1.386(3) .
C44 C45 1.431(4) .
C46 H46 0.9500 .
C46 C47 1.460(4) .
C47 C48 1.389(5) .
C47 C52 1.391(4) .
C48 H48 0.9500 .
C48 C49 1.381(4) .
C49 H49 0.9500 .
C49 C50 1.413(5) .
C50 C51 1.367(6) .
C50 C53 1.524(5) .
C51 H51 0.9500 .
C51 C52 1.385(5) .
C52 H52 0.9500 .
C53 H53A 0.9900 .
C53 H53B 0.9900 .
C53 C54 1.503(6) .
C54 H54A 0.9800 .
C54 H54B 0.9800 .
C54 H54C 0.9800 .
C55 H55A 0.9800 .
C55 H55B 0.9800 .
C55 H55C 0.9800 .
C55 C56 1.509(5) .
C56 C57 1.387(5) .
C57 H57 0.9500 .
C57 C58 1.400(5) .
C58 C59 1.505(5) .
C59 H59A 0.9800 .
C59 H59B 0.9800 .
C59 H59C 0.9800 .
C60 H60A 0.9800 .
C60 H60B 0.9800 .
C60 H60C 0.9800 .
C60 C61 1.519(4) .
C61 C62 1.388(4) .
C62 H62 0.9500 .
C62 C63 1.405(4) .
C63 C64 1.511(4) .
C64 H64A 0.9800 .
C64 H64B 0.9800 .
C64 H64C 0.9800 .
N7 C66 1.096(11) .
C65 H65A 0.9800 .
C65 H65B 0.9800 .
C65 H65C 0.9800 .
C65 C66 1.426(12) .

loop_
_geom_torsion_atom_site_label_1
_geom_torsion_atom_site_label_2
_geom_torsion_atom_site_label_3
_geom_torsion_atom_site_label_4
_geom_torsion
_geom_torsion_site_symmetry_1
Dy1 O1 C8 C7 -6.7(4) .
Dy1 O1 C8 C9 172.59(17) .
Dy1 O2 C26 C25 21.3(4) .
Dy1 O2 C26 C27 -159.99(18) .
Dy1 O3 C44 C43 155.85(19) .
Dy1 O3 C44 C45 -25.3(3) .
Dy1 O4 C56 C55 177.1(4) .
Dy1 O4 C56 C57 -4.1(7) .
Dy1 O5 C58 C57 7.2(6) .
Dy1 O5 C58 C59 -172.8(3) .
Dy1 N5 C37 C38 168.2(2) .
Dy1 N5 C45 C40 -167.47(18) .
Dy1 N5 C45 C44 13.8(2) .
Dy2 O1 C8 C7 161.10(19) 2_665
Dy2 O1 C8 C9 -19.6(3) 2_665
Dy2 O2 C26 C25 -175.6(2) 2_665
Dy2 O2 C26 C27 3.2(3) 2_665
Dy2 O3 C44 C43 -60.0(3) .
Dy2 O3 C44 C45 118.8(2) .
Dy2 O6 C61 C60 172.0(2) .
Dy2 O6 C61 C62 -7.6(5) .
Dy2 O7 C63 C62 0.3(5) .
Dy2 O7 C63 C64 -179.2(2) .
Dy2 N1 C1 C2 164.3(2) 2_665
Dy2 N1 C9 C4 -165.25(18) 2_665
Dy2 N1 C9 C8 14.4(3) 2_665
Dy2 N3 C19 C20 -176.4(2) 2_665
Dy2 N3 C27 C22 177.9(2) 2_665
Dy2 N3 C27 C26 -3.7(3) 2_665
O1 C8 C9 N1 2.2(3) .
O1 C8 C9 C4 -178.2(2) .
O2 C26 C27 N3 0.7(4) .
O2 C26 C27 C22 179.2(2) .
O3 C44 C45 N5 6.2(3) .
O3 C44 C45 C40 -172.5(2) .
O4 C56 C57 C58 -3.1(8) .
O6 C61 C62 C63 0.8(6) .
N1 C1 C2 C3 -1.3(5) .
N2 C5 C6 C7 179.9(3) .
N2 C10 C11 C12 -168.1(4) .
N2 C10 C11 C16 10.8(5) .
N3 C19 C20 C21 0.3(6) .
N4 C23 C24 C25 179.8(3) .
N4 C28 C29 C30 156.2(3) .
N4 C28 C29 C34 -20.8(5) .
N5 C37 C38 C39 -1.2(4) .
N6 C41 C42 C43 -178.0(2) .
N6 C46 C47 C48 -4.4(4) .
N6 C46 C47 C52 175.3(3) .
C1 N1 C9 C4 0.6(4) .
C1 N1 C9 C8 -179.8(2) .
C1 C2 C3 C4 1.0(5) .
C2 C3 C4 C5 178.5(3) .
C2 C3 C4 C9 0.0(4) .
C3 C4 C5 N2 1.0(4) .
C3 C4 C5 C6 179.1(3) .
C3 C4 C9 N1 -0.9(4) .
C3 C4 C9 C8 179.6(2) .
C4 C5 C6 C7 1.8(4) .
C5 N2 C10 C11 -177.8(3) .
C5 C4 C9 N1 -179.4(2) .
C5 C4 C9 C8 1.0(4) .
C5 C6 C7 C8 0.4(4) .
C6 C7 C8 O1 177.4(2) .
C6 C7 C8 C9 -1.9(4) .
C7 C8 C9 N1 -178.5(2) .
C7 C8 C9 C4 1.1(3) .
C9 N1 C1 C2 0.5(4) .
C9 C4 C5 N2 179.4(2) .
C9 C4 C5 C6 -2.5(4) .
C10 N2 C5 C4 -121.2(3) .
C10 N2 C5 C6 60.8(4) .
C10 C11 C12 C13 177.8(4) .
C10 C11 C16 C15 178.6(3) .
C11 C12 C13 C14 4.7(7) .
C12 C11 C16 C15 -2.5(6) .
C12 C13 C14 C15 -4.2(7) .
C12 C13 C14 C17 176.3(4) .
C13 C14 C15 C16 0.4(6) .
C13 C14 C17 C18 -53.4(6) .
C14 C15 C16 C11 3.0(6) .
C15 C14 C17 C18 127.1(5) .
C16 C11 C12 C13 -1.2(6) .
C17 C14 C15 C16 179.9(4) .
C19 N3 C27 C22 2.1(4) .
C19 N3 C27 C26 -179.5(3) .
C19 C20 C21 C22 -0.2(5) .
C20 C21 C22 C23 -176.3(3) .
C20 C21 C22 C27 1.1(5) .
C21 C22 C23 N4 0.6(4) .
C21 C22 C23 C24 -177.9(3) .
C21 C22 C27 N3 -2.1(4) .
C21 C22 C27 C26 179.6(3) .
C22 C23 C24 C25 -1.8(4) .
C23 N4 C28 C29 179.4(3) .
C23 C22 C27 N3 175.5(3) .
C23 C22 C27 C26 -2.9(4) .
C23 C24 C25 C26 -3.2(5) .
C24 C25 C26 O2 -176.2(3) .
C24 C25 C26 C27 5.0(4) .
C25 C26 C27 N3 179.6(2) .
C25 C26 C27 C22 -2.0(4) .
C27 N3 C19 C20 -1.2(5) .
C27 C22 C23 N4 -176.8(3) .
C27 C22 C23 C24 4.8(4) .
C28 N4 C23 C22 131.0(3) .
C28 N4 C23 C24 -50.7(4) .
C28 C29 C30 C31 -172.9(3) .
C28 C29 C34 C33 173.4(3) .
C29 C30 C31 C32 -1.8(5) .
C30 C29 C34 C33 -3.6(5) .
C30 C31 C32 C33 -1.4(5) .
C30 C31 C32 C35 176.5(3) .
C31 C32 C33 C34 2.0(5) .
C31 C32 C35 C36 -97.5(5) .
C32 C33 C34 C29 0.5(6) .
C33 C32 C35 C36 80.2(5) .
C34 C29 C30 C31 4.2(5) .
C35 C32 C33 C34 -175.8(3) .
C37 N5 C45 C40 3.5(3) .
C37 N5 C45 C44 -175.2(2) .
C37 C38 C39 C40 1.4(4) .
C38 C39 C40 C41 178.4(3) .
C38 C39 C40 C45 0.8(4) .
C39 C40 C41 N6 1.4(4) .
C39 C40 C41 C42 179.4(2) .
C39 C40 C45 N5 -3.3(4) .
C39 C40 C45 C44 175.4(2) .
C40 C41 C42 C43 4.2(4) .
C41 N6 C46 C47 -178.1(2) .
C41 C40 C45 N5 179.0(2) .
C41 C40 C45 C44 -2.3(4) .
C41 C42 C43 C44 0.0(4) .
C42 C43 C44 O3 173.6(2) .
C42 C43 C44 C45 -5.3(4) .
C43 C44 C45 N5 -174.9(2) .
C43 C44 C45 C40 6.4(3) .
C45 N5 C37 C38 -1.2(4) .
C45 C40 C41 N6 179.0(2) .
C45 C40 C41 C42 -3.0(4) .
C46 N6 C41 C40 -146.4(3) .
C46 N6 C41 C42 35.7(4) .
C46 C47 C48 C49 -178.6(3) .
C46 C47 C52 C51 -179.8(3) .
C47 C48 C49 C50 -1.6(5) .
C48 C47 C52 C51 0.0(5) .
C48 C49 C50 C51 -0.2(5) .
C48 C49 C50 C53 -180.0(3) .
C49 C50 C51 C52 1.8(5) .
C49 C50 C53 C54 -59.2(5) .
C50 C51 C52 C47 -1.7(5) .
C51 C50 C53 C54 121.0(5) .
C52 C47 C48 C49 1.7(5) .
C53 C50 C51 C52 -178.4(4) .
C55 C56 C57 C58 175.6(5) .
C56 C57 C58 O5 1.5(8) .
C56 C57 C58 C59 -178.5(5) .
C60 C61 C62 C63 -178.7(3) .
C61 C62 C63 O7 2.7(6) .
C61 C62 C63 C64 -177.8(3) .
